data_7701023
loop_
_publ_author_name
'da Silva, Monize M.'
'de Camargo, Mariana S.'
'Correa, Rodrigo S.'
'Castelli, Silvia'
'De Grandis, Rone A.'
'Takarada, Jessica E.'
'Varanda, Eliana A.'
'Castellano, Eduardo E.'
'Deflon, Victor M.'
'Cominetti, Marcia R.'
'Desideri, Alessandro'
'Batista, Alzir A.'

_publ_section_title
;
 Non-mutagenic Ru(ii) complexes: cytotoxicity, topoisomerase IB
 inhibition, DNA and HSA binding.
;
_journal_issue 39
_journal_name_full 'Dalton transactions (Cambridge, England : 2003)'
_journal_page_first 14885
_journal_page_last 14897
_journal_paper_doi 10.1039/c9dt01905g
_journal_volume 48
_journal_year 2019
_chemical_formula_moiety 'C42 H41 N6 P2 Ru S, F6 P'
_chemical_formula_sum 'C42 H41 F6 N6 P3 Ru S'
_chemical_formula_weight 969.85
_chemical_name_common 'Compound X'
_space_group_IT_number 61
_space_group_name_Hall '-P 2ac 2ab'
_space_group_name_H-M_alt 'P b c a'
_symmetry_cell_setting orthorhombic
_symmetry_space_group_name_Hall '-P 2ac 2ab'
_symmetry_space_group_name_H-M 'P b c a'
_atom_sites_solution_hydrogens geom
_atom_sites_solution_primary direct
_atom_sites_solution_secondary difmap
_audit_conform_dict_location ftp://ftp.iucr.org/pub/cif_core.dic
_audit_conform_dict_name cif_core.dic
_audit_conform_dict_version 2.4
_audit_creation_date 2013-12-09T15:13:08-00:00
_audit_creation_method 'WinGX routine CIF_UPDATE'
_audit_update_record
;
2018-10-30 deposited with the CCDC.    2019-09-04 downloaded from the CCDC.
;
_cell_angle_alpha 90
_cell_angle_beta 90
_cell_angle_gamma 90
_cell_formula_units_Z 8
_cell_length_a 18.3678(8)
_cell_length_b 20.3902(5)
_cell_length_c 22.2064(9)
_cell_measurement_reflns_used 19273
_cell_measurement_temperature 296(2)
_cell_measurement_theta_max 25.682
_cell_measurement_theta_min 2.546
_cell_volume 8316.8(5)
_computing_cell_refinement 'HKL Scalepack (Otwinowski & Minor 1997)'
_computing_data_collection 'Collect (Bruker AXS BV, 1997-2004)'
_computing_data_reduction 'HKL Denzo and Scalepack (Otwinowski & Minor 1997)'
_computing_structure_refinement 'SHELXL-97 (Sheldrick, 2008)'
_diffrn_ambient_temperature 296(2)
_diffrn_detector 'CCD plate'
_diffrn_detector_area_resol_mean 9
_diffrn_measured_fraction_theta_full 0.996
_diffrn_measured_fraction_theta_max 0.996
_diffrn_measurement_device '95mm CCD camera on \k-goniostat'
_diffrn_measurement_device_type KappaCCD
_diffrn_measurement_method 'CCD rotation images, thick slices'
_diffrn_orient_matrix_type 'by Bruker AXS Collect from scalepack cell'
_diffrn_orient_matrix_UB_11 0.437651E-1
_diffrn_orient_matrix_UB_12 0.02692
_diffrn_orient_matrix_UB_13 0.103182E-1
_diffrn_orient_matrix_UB_21 -0.30216E-1
_diffrn_orient_matrix_UB_22 0.271517E-1
_diffrn_orient_matrix_UB_23 0.279587E-1
_diffrn_orient_matrix_UB_31 0.116476E-1
_diffrn_orient_matrix_UB_32 -0.307137E-1
_diffrn_orient_matrix_UB_33 0.03376
_diffrn_radiation_monochromator graphite
_diffrn_radiation_probe x-ray
_diffrn_radiation_type MoK\a
_diffrn_radiation_wavelength 0.71073
_diffrn_reflns_av_R_equivalents 0.0875
_diffrn_reflns_av_unetI/netI 0.0747
_diffrn_reflns_limit_h_max 22
_diffrn_reflns_limit_h_min -18
_diffrn_reflns_limit_k_max 24
_diffrn_reflns_limit_k_min -24
_diffrn_reflns_limit_l_max 24
_diffrn_reflns_limit_l_min -26
_diffrn_reflns_number 26718
_diffrn_reflns_theta_full 25.59
_diffrn_reflns_theta_max 25.59
_diffrn_reflns_theta_min 2.93
_diffrn_source 'Enraf Nonius FR590'
_exptl_absorpt_coefficient_mu 0.61
_exptl_absorpt_correction_T_max 0.9582
_exptl_absorpt_correction_T_min 0.938
_exptl_absorpt_correction_type gaussian
_exptl_absorpt_process_details
;
        a grid of  8 x  8 x  8 =   512 sampling points was used
;
_exptl_crystal_colour red
_exptl_crystal_density_diffrn 1.549
_exptl_crystal_density_method 'not measured'
_exptl_crystal_description prism
_exptl_crystal_F_000 3952
_exptl_crystal_size_max 0.105
_exptl_crystal_size_mid 0.092
_exptl_crystal_size_min 0.085
_refine_diff_density_max 0.507
_refine_diff_density_min -0.538
_refine_diff_density_rms 0.07
_refine_ls_extinction_method none
_refine_ls_goodness_of_fit_ref 1.015
_refine_ls_hydrogen_treatment mixed
_refine_ls_matrix_type full
_refine_ls_number_parameters 484
_refine_ls_number_reflns 7787
_refine_ls_number_restraints 0
_refine_ls_restrained_S_all 1.015
_refine_ls_R_factor_all 0.0997
_refine_ls_R_factor_gt 0.0542
_refine_ls_shift/su_max 0.001
_refine_ls_shift/su_mean 0
_refine_ls_structure_factor_coef Fsqd
_refine_ls_weighting_details 'calc w=1/[\s^2^(Fo^2^)+(0.0694P)^2^+3.0178P] where P=(Fo^2^+2Fc^2^)/3'
_refine_ls_weighting_scheme calc
_refine_ls_wR_factor_gt 0.1222
_refine_ls_wR_factor_ref 0.1436
_reflns_number_gt 4924
_reflns_number_total 7787
_reflns_threshold_expression >2\s(I)
_cod_data_source_file c9dt01905g2.cif
_cod_data_source_block s93
_cod_depositor_comments 'Adding full bibliography for 7701022--7701024.cif.'
_cod_original_sg_symbol_Hall -P2ac2ab
_cod_original_sg_symbol_H-M Pbca
_cod_database_code 7701023

loop_
_symmetry_equiv_pos_as_xyz
'x, y, z'
'-x+1/2, -y, z+1/2'
'x+1/2, -y+1/2, -z'
'-x, y+1/2, -z+1/2'
'-x, -y, -z'
'x-1/2, y, -z-1/2'
'-x-1/2, y-1/2, z'
'x, -y-1/2, z-1/2'

loop_
_atom_site_label
_atom_site_type_symbol
_atom_site_fract_x
_atom_site_fract_y
_atom_site_fract_z
_atom_site_U_iso_or_equiv
_atom_site_adp_type
_atom_site_occupancy
_atom_site_symmetry_multiplicity
_atom_site_calc_flag
_atom_site_refinement_flags
Ru Ru 0.207192(19) 0.064835(16) 0.260595(17) 0.04386(13) Uani 1 1 d .
S1 S 0.11329(7) 0.13511(6) 0.22285(6) 0.0544(3) Uani 1 1 d .
P1 P 0.11771(7) 0.00064(5) 0.30656(6) 0.0482(3) Uani 1 1 d .
P2 P 0.20837(7) 0.00584(6) 0.17212(6) 0.0514(3) Uani 1 1 d .
N11 N 0.2899(2) 0.12980(17) 0.22908(17) 0.0477(9) Uani 1 1 d .
N21 N 0.3001(2) 0.03410(18) 0.30983(17) 0.0504(9) Uani 1 1 d .
N1 N 0.1834(2) 0.14626(17) 0.32140(17) 0.0486(9) Uani 1 1 d .
N4 N 0.2542(2) 0.1419(2) 0.40760(19) 0.0670(12) Uani 1 1 d .
H6A H 0.2733 0.106 0.395 0.08 Uiso 1 1 calc R
H6B H 0.2675 0.1582 0.4416 0.08 Uiso 1 1 calc R
N2 N 0.1007(2) 0.23479(18) 0.3019(2) 0.0637(11) Uani 1 1 d .
N3 N 0.0893(3) 0.3195(2) 0.3693(3) 0.0964(18) Uani 1 1 d .
H5A H 0.0587 0.3369 0.3447 0.116 Uiso 1 1 calc R
H5B H 0.0998 0.3389 0.4025 0.116 Uiso 1 1 calc R
C1 C 0.0303(3) -0.0103(2) 0.2667(2) 0.0576(13) Uani 1 1 d .
H1A H -0.008 -0.0144 0.2965 0.069 Uiso 1 1 calc R
H1B H 0.0205 0.0291 0.2436 0.069 Uiso 1 1 calc R
C2 C 0.0256(3) -0.0694(3) 0.2240(3) 0.0691(15) Uani 1 1 d .
H2A H 0.0184 -0.1085 0.2482 0.083 Uiso 1 1 calc R
H2B H -0.0175 -0.0641 0.1992 0.083 Uiso 1 1 calc R
C3 C 0.0903(3) -0.0816(3) 0.1823(3) 0.0731(16) Uani 1 1 d .
H3A H 0.1301 -0.0989 0.2062 0.088 Uiso 1 1 calc R
H3B H 0.0767 -0.115 0.1534 0.088 Uiso 1 1 calc R
C4 C 0.1175(3) -0.0222(3) 0.1483(2) 0.0670(14) Uani 1 1 d .
H4A H 0.0831 0.0134 0.1536 0.08 Uiso 1 1 calc R
H4B H 0.1191 -0.0327 0.1057 0.08 Uiso 1 1 calc R
C9 C 0.3553(3) 0.1238(2) 0.2560(2) 0.0508(11) Uani 1 1 d .
C12 C 0.2821(3) 0.1774(2) 0.1876(2) 0.0570(13) Uani 1 1 d .
H12 H 0.2368 0.1827 0.1695 0.068 Uiso 1 1 calc R
C13 C 0.3378(3) 0.2186(2) 0.1708(2) 0.0659(14) Uani 1 1 d .
H13 H 0.33 0.251 0.1421 0.079 Uiso 1 1 calc R
C14 C 0.4045(3) 0.2113(2) 0.1968(3) 0.0715(15) Uani 1 1 d .
H14 H 0.4434 0.2375 0.185 0.086 Uiso 1 1 calc R
C15 C 0.4132(3) 0.1639(2) 0.2412(3) 0.0644(14) Uani 1 1 d .
H15 H 0.4577 0.1592 0.2608 0.077 Uiso 1 1 calc R
C22 C 0.3014(3) -0.0100(2) 0.3550(2) 0.0584(13) Uani 1 1 d .
H22 H 0.2613 -0.0373 0.36 0.07 Uiso 1 1 calc R
C23 C 0.3587(3) -0.0168(2) 0.3938(2) 0.0680(15) Uani 1 1 d .
H23 H 0.3574 -0.0483 0.4241 0.082 Uiso 1 1 calc R
C24 C 0.4184(3) 0.0235(3) 0.3877(3) 0.0733(16) Uani 1 1 d .
H24 H 0.4575 0.0203 0.4142 0.088 Uiso 1 1 calc R
C25 C 0.4190(3) 0.0684(3) 0.3420(2) 0.0638(13) Uani 1 1 d .
H25 H 0.4591 0.0956 0.3367 0.077 Uiso 1 1 calc R
C26 C 0.3601(2) 0.0735(2) 0.3037(2) 0.0513(12) Uani 1 1 d .
C31 C 0.1326(3) 0.1784(2) 0.2881(2) 0.0524(12) Uani 1 1 d .
C32 C 0.1212(3) 0.2610(2) 0.3555(3) 0.0664(14) Uani 1 1 d .
C33 C 0.1716(3) 0.2311(2) 0.3930(2) 0.0636(14) Uani 1 1 d .
H33 H 0.1838 0.2496 0.4299 0.076 Uiso 1 1 calc R
C34 C 0.2033(3) 0.1727(2) 0.3742(2) 0.0549(12) Uani 1 1 d .
C111 C 0.08733(18) 0.04035(14) 0.37668(12) 0.0515(12) Uani 1 1 d G
C112 C 0.03540(18) 0.08984(16) 0.37379(13) 0.0599(13) Uani 1 1 d G
H112 H 0.0128 0.0995 0.3374 0.072 Uiso 1 1 calc R
C113 C 0.01721(19) 0.12488(15) 0.42532(17) 0.0769(16) Uani 1 1 d G
H113 H -0.0175 0.158 0.4234 0.092 Uiso 1 1 calc R
C114 C 0.0510(2) 0.11044(18) 0.47976(14) 0.0867(19) Uani 1 1 d G
H114 H 0.0388 0.1339 0.5142 0.104 Uiso 1 1 calc R
C115 C 0.1029(2) 0.06096(19) 0.48266(12) 0.0860(19) Uani 1 1 d G
H115 H 0.1255 0.0513 0.5191 0.103 Uiso 1 1 calc R
C116 C 0.12108(18) 0.02591(15) 0.43112(15) 0.0677(14) Uani 1 1 d G
H116 H 0.1558 -0.0072 0.4331 0.081 Uiso 1 1 calc R
C121 C 0.13078(18) -0.08500(10) 0.33153(15) 0.0563(13) Uani 1 1 d G
C122 C 0.07866(17) -0.11345(15) 0.36864(16) 0.0673(15) Uani 1 1 d G
H122 H 0.042 -0.0878 0.3853 0.081 Uiso 1 1 calc R
C123 C 0.0813(2) -0.18027(15) 0.38080(16) 0.0782(17) Uani 1 1 d G
H123 H 0.0464 -0.1993 0.4056 0.094 Uiso 1 1 calc R
C124 C 0.1361(2) -0.21866(11) 0.35585(17) 0.0774(17) Uani 1 1 d G
H124 H 0.1379 -0.2634 0.364 0.093 Uiso 1 1 calc R
C125 C 0.18822(19) -0.19022(14) 0.31874(16) 0.0721(16) Uani 1 1 d G
H125 H 0.2249 -0.2159 0.302 0.086 Uiso 1 1 calc R
C126 C 0.18557(16) -0.12339(15) 0.30658(14) 0.0590(13) Uani 1 1 d G
H126 H 0.2204 -0.1044 0.2818 0.071 Uiso 1 1 calc R
C211 C 0.23347(18) 0.05810(15) 0.10728(13) 0.0566(12) Uani 1 1 d G
C212 C 0.18070(15) 0.09606(18) 0.07903(16) 0.0710(15) Uani 1 1 d G
H212 H 0.1326 0.094 0.0919 0.085 Uiso 1 1 calc R
C213 C 0.1999(2) 0.13703(18) 0.03159(16) 0.0877(19) Uani 1 1 d G
H213 H 0.1646 0.1624 0.0127 0.105 Uiso 1 1 calc R
C214 C 0.2718(3) 0.14004(18) 0.01240(15) 0.0883(19) Uani 1 1 d G
H214 H 0.2847 0.1675 -0.0193 0.106 Uiso 1 1 calc R
C215 C 0.32461(18) 0.1021(2) 0.04065(17) 0.0807(17) Uani 1 1 d G
H215 H 0.3727 0.1041 0.0278 0.097 Uiso 1 1 calc R
C216 C 0.30542(16) 0.06111(16) 0.08809(16) 0.0630(13) Uani 1 1 d G
H216 H 0.3407 0.0357 0.107 0.076 Uiso 1 1 calc R
C221 C 0.26630(19) -0.06647(14) 0.15792(16) 0.0599(13) Uani 1 1 d G
C222 C 0.3226(2) -0.08183(17) 0.19727(15) 0.0713(15) Uani 1 1 d G
H222 H 0.3321 -0.0549 0.2302 0.086 Uiso 1 1 calc R
C223 C 0.3648(2) -0.13740(19) 0.18743(19) 0.092(2) Uani 1 1 d G
H223 H 0.4025 -0.1477 0.2138 0.11 Uiso 1 1 calc R
C224 C 0.3507(2) -0.17760(15) 0.1382(2) 0.0867(19) Uani 1 1 d G
H224 H 0.3789 -0.2148 0.1317 0.104 Uiso 1 1 calc R
C225 C 0.2944(3) -0.16223(17) 0.09890(16) 0.090(2) Uani 1 1 d G
H225 H 0.2849 -0.1891 0.066 0.108 Uiso 1 1 calc R
C226 C 0.2522(2) -0.10667(18) 0.10873(15) 0.0800(17) Uani 1 1 d G
H226 H 0.2145 -0.0964 0.0824 0.096 Uiso 1 1 calc R
P P 0.44753(13) 0.32813(9) 0.00535(8) 0.0933(6) Uani 1 1 d .
F1 F 0.3838(4) 0.2792(3) -0.0101(3) 0.213(3) Uani 1 1 d .
F2 F 0.5049(4) 0.2728(3) 0.0055(2) 0.182(3) Uani 1 1 d .
F3 F 0.4594(3) 0.3367(2) -0.06349(19) 0.160(2) Uani 1 1 d .
F4 F 0.5057(3) 0.3785(2) 0.0224(3) 0.169(2) Uani 1 1 d .
F5 F 0.3916(3) 0.3873(3) 0.0040(2) 0.156(2) Uani 1 1 d .
F6 F 0.4318(3) 0.3157(2) 0.07389(18) 0.1312(15) Uani 1 1 d .

loop_
_atom_site_aniso_label
_atom_site_aniso_U_11
_atom_site_aniso_U_22
_atom_site_aniso_U_33
_atom_site_aniso_U_23
_atom_site_aniso_U_13
_atom_site_aniso_U_12
Ru 0.0408(2) 0.0437(2) 0.0470(2) 0.00035(16) -0.00241(17) -0.00085(16)
S1 0.0471(7) 0.0546(6) 0.0614(8) 0.0050(5) -0.0067(6) 0.0023(6)
P1 0.0469(7) 0.0464(6) 0.0512(7) 0.0025(5) 0.0013(6) -0.0019(6)
P2 0.0508(7) 0.0558(7) 0.0477(7) -0.0031(5) -0.0015(6) -0.0036(6)
N11 0.044(2) 0.0443(19) 0.054(2) -0.0047(17) 0.0006(19) -0.0017(17)
N21 0.051(2) 0.047(2) 0.052(2) -0.0042(17) -0.0027(19) 0.0019(18)
N1 0.046(2) 0.0449(19) 0.055(2) -0.0013(17) 0.0015(18) -0.0053(17)
N4 0.070(3) 0.070(3) 0.060(3) -0.013(2) -0.015(2) 0.010(2)
N2 0.056(3) 0.048(2) 0.087(3) 0.002(2) 0.004(2) 0.005(2)
N3 0.113(5) 0.057(3) 0.119(5) -0.021(3) -0.005(4) 0.019(3)
C1 0.053(3) 0.056(3) 0.063(3) 0.004(2) -0.003(2) -0.004(2)
C2 0.059(3) 0.077(4) 0.071(4) -0.002(3) -0.001(3) -0.021(3)
C3 0.075(4) 0.072(3) 0.072(4) -0.011(3) -0.006(3) -0.019(3)
C4 0.069(4) 0.076(3) 0.056(3) -0.006(3) -0.005(3) -0.017(3)
C9 0.045(3) 0.049(2) 0.058(3) -0.012(2) 0.003(2) 0.001(2)
C12 0.056(3) 0.053(3) 0.062(3) 0.003(2) -0.005(2) 0.000(2)
C13 0.060(4) 0.059(3) 0.078(4) 0.010(3) 0.008(3) -0.008(3)
C14 0.056(4) 0.060(3) 0.099(4) 0.005(3) 0.013(3) -0.008(3)
C15 0.042(3) 0.064(3) 0.086(4) -0.010(3) -0.001(3) 0.000(2)
C22 0.064(3) 0.054(3) 0.058(3) 0.002(2) -0.009(3) 0.001(2)
C23 0.077(4) 0.062(3) 0.065(3) 0.004(3) -0.015(3) 0.012(3)
C24 0.061(4) 0.090(4) 0.069(4) -0.010(3) -0.020(3) 0.007(3)
C25 0.048(3) 0.077(3) 0.067(4) -0.005(3) -0.006(3) -0.001(3)
C26 0.037(3) 0.055(3) 0.062(3) -0.011(2) -0.003(2) 0.004(2)
C31 0.046(3) 0.050(3) 0.061(3) 0.006(2) -0.002(2) -0.001(2)
C32 0.068(4) 0.047(3) 0.085(4) -0.009(3) 0.008(3) 0.002(3)
C33 0.067(4) 0.053(3) 0.070(4) -0.016(3) 0.007(3) -0.004(3)
C34 0.053(3) 0.052(3) 0.060(3) -0.007(2) 0.004(3) -0.009(2)
C111 0.052(3) 0.048(2) 0.055(3) 0.006(2) 0.003(2) 0.001(2)
C112 0.062(3) 0.063(3) 0.054(3) 0.001(2) 0.008(3) 0.004(3)
C113 0.079(4) 0.070(3) 0.082(4) 0.001(3) 0.022(3) 0.012(3)
C114 0.104(5) 0.085(4) 0.071(4) -0.012(3) 0.022(4) 0.011(4)
C115 0.117(6) 0.084(4) 0.057(4) 0.000(3) -0.003(3) 0.012(4)
C116 0.079(4) 0.068(3) 0.056(3) -0.001(3) 0.000(3) 0.010(3)
C121 0.061(3) 0.053(3) 0.056(3) 0.001(2) -0.002(3) -0.004(2)
C122 0.070(4) 0.056(3) 0.076(4) 0.014(3) 0.012(3) 0.000(3)
C123 0.085(5) 0.063(3) 0.087(4) 0.019(3) 0.003(3) -0.008(3)
C124 0.100(5) 0.051(3) 0.081(4) 0.009(3) -0.008(4) 0.001(3)
C125 0.089(5) 0.058(3) 0.069(4) -0.007(3) -0.009(3) 0.015(3)
C126 0.063(3) 0.053(3) 0.061(3) 0.000(2) -0.006(3) -0.001(2)
C211 0.060(3) 0.063(3) 0.046(3) -0.004(2) -0.002(2) -0.006(3)
C212 0.070(4) 0.089(4) 0.053(3) 0.013(3) -0.007(3) 0.003(3)
C213 0.092(5) 0.100(4) 0.071(4) 0.023(3) -0.006(4) 0.004(4)
C214 0.107(6) 0.098(4) 0.060(4) 0.016(3) 0.011(4) -0.012(4)
C215 0.073(4) 0.092(4) 0.077(4) 0.002(3) 0.018(3) -0.014(4)
C216 0.064(4) 0.067(3) 0.058(3) -0.003(3) 0.007(3) -0.003(3)
C221 0.065(3) 0.057(3) 0.058(3) -0.001(2) 0.010(3) -0.004(3)
C222 0.065(4) 0.073(3) 0.076(4) -0.018(3) -0.001(3) 0.002(3)
C223 0.079(5) 0.087(4) 0.110(5) -0.009(4) -0.004(4) 0.019(4)
C224 0.095(5) 0.055(3) 0.110(5) -0.009(3) 0.025(4) 0.010(3)
C225 0.113(6) 0.072(4) 0.084(5) -0.025(3) 0.007(4) 0.010(4)
C226 0.105(5) 0.070(3) 0.065(4) -0.018(3) -0.008(3) 0.006(4)
P 0.1299(18) 0.0851(11) 0.0647(11) -0.0084(9) -0.0025(11) 0.0155(12)
F1 0.264(8) 0.222(6) 0.153(5) -0.031(4) -0.040(5) -0.110(6)
F2 0.278(8) 0.155(4) 0.114(4) 0.018(3) 0.015(4) 0.128(5)
F3 0.258(7) 0.148(4) 0.073(3) 0.017(3) 0.017(3) 0.076(4)
F4 0.175(6) 0.130(4) 0.201(6) 0.019(4) -0.008(4) -0.045(4)
F5 0.166(5) 0.170(4) 0.130(4) -0.004(3) 0.023(3) 0.078(4)
F6 0.175(4) 0.143(3) 0.075(3) -0.004(2) 0.020(3) -0.017(3)

loop_
_atom_type_symbol
_atom_type_description
_atom_type_scat_dispersion_real
_atom_type_scat_dispersion_imag
_atom_type_scat_source
C C 0.0033 0.0016 'International Tables Vol C Tables 4.2.6.8 and 6.1.1.4'
H H 0 0 'International Tables Vol C Tables 4.2.6.8 and 6.1.1.4'
F F 0.0171 0.0103 'International Tables Vol C Tables 4.2.6.8 and 6.1.1.4'
N N 0.0061 0.0033 'International Tables Vol C Tables 4.2.6.8 and 6.1.1.4'
P P 0.1023 0.0942 'International Tables Vol C Tables 4.2.6.8 and 6.1.1.4'
Ru Ru -1.2594 0.8363 'International Tables Vol C Tables 4.2.6.8 and 6.1.1.4'
S S 0.1246 0.1234 'International Tables Vol C Tables 4.2.6.8 and 6.1.1.4'

loop_
_exptl_crystal_face_index_h
_exptl_crystal_face_index_k
_exptl_crystal_face_index_l
_exptl_crystal_face_perp_dist
1 0 0 0.066
1 -8 0 0.026
0 1 0 0.035
0 0 1 0.05
0 0 -1 0.054
-3 0 1 0.051

loop_
_geom_angle_atom_site_label_1
_geom_angle_atom_site_label_2
_geom_angle_atom_site_label_3
_geom_angle
N21 Ru N11 77.28(14)
N21 Ru N1 93.82(14)
N11 Ru N1 82.72(13)
N21 Ru P2 106.13(10)
N11 Ru P2 92.16(10)
N1 Ru P2 157.82(11)
N21 Ru P1 100.08(11)
N11 Ru P1 172.84(10)
N1 Ru P1 90.87(10)
P2 Ru P1 94.97(5)
N21 Ru S1 159.53(10)
N11 Ru S1 91.53(10)
N1 Ru S1 67.51(11)
P2 Ru S1 91.19(5)
P1 Ru S1 88.94(4)
C31 S1 Ru 82.22(16)
C111 P1 C1 101.2(2)
C111 P1 C121 101.61(15)
C1 P1 C121 98.21(19)
C111 P1 Ru 109.65(12)
C1 P1 Ru 118.02(17)
C121 P1 Ru 124.70(12)
C4 P2 C221 103.0(2)
C4 P2 C211 100.4(2)
C221 P2 C211 100.57(17)
C4 P2 Ru 113.51(18)
C221 P2 Ru 124.63(13)
C211 P2 Ru 111.43(12)
C12 N11 C9 117.7(4)
C12 N11 Ru 126.6(3)
C9 N11 Ru 115.7(3)
C22 N21 C26 116.8(4)
C22 N21 Ru 126.6(3)
C26 N21 Ru 115.0(3)
C34 N1 C31 117.9(4)
C34 N1 Ru 142.4(3)
C31 N1 Ru 99.6(3)
C34 N4 H6A 120
C34 N4 H6B 120
H6A N4 H6B 120
C31 N2 C32 114.9(4)
C32 N3 H5A 120
C32 N3 H5B 120
H5A N3 H5B 120
C2 C1 P1 116.1(4)
C2 C1 H1A 108.3
P1 C1 H1A 108.3
C2 C1 H1B 108.3
P1 C1 H1B 108.3
H1A C1 H1B 107.4
C3 C2 C1 117.2(4)
C3 C2 H2A 108
C1 C2 H2A 108
C3 C2 H2B 108
C1 C2 H2B 108
H2A C2 H2B 107.2
C4 C3 C2 115.6(5)
C4 C3 H3A 108.4
C2 C3 H3A 108.4
C4 C3 H3B 108.4
C2 C3 H3B 108.4
H3A C3 H3B 107.5
C3 C4 P2 113.9(4)
C3 C4 H4A 108.8
P2 C4 H4A 108.8
C3 C4 H4B 108.8
P2 C4 H4B 108.8
H4A C4 H4B 107.7
N11 C9 C15 121.9(5)
N11 C9 C26 115.7(4)
C15 C9 C26 122.3(5)
N11 C12 C13 123.1(5)
N11 C12 H12 118.4
C13 C12 H12 118.4
C14 C13 C12 119.2(5)
C14 C13 H13 120.4
C12 C13 H13 120.4
C13 C14 C15 118.7(5)
C13 C14 H14 120.6
C15 C14 H14 120.6
C9 C15 C14 119.4(5)
C9 C15 H15 120.3
C14 C15 H15 120.3
N21 C22 C23 123.4(5)
N21 C22 H22 118.3
C23 C22 H22 118.3
C22 C23 C24 119.4(5)
C22 C23 H23 120.3
C24 C23 H23 120.3
C25 C24 C23 118.6(5)
C25 C24 H24 120.7
C23 C24 H24 120.7
C24 C25 C26 120.1(5)
C24 C25 H25 119.9
C26 C25 H25 119.9
N21 C26 C25 121.7(5)
N21 C26 C9 115.5(4)
C25 C26 C9 122.7(4)
N2 C31 N1 126.6(5)
N2 C31 S1 123.0(4)
N1 C31 S1 110.5(3)
N2 C32 N3 114.9(5)
N2 C32 C33 122.5(4)
N3 C32 C33 122.5(5)
C32 C33 C34 118.5(5)
C32 C33 H33 120.8
C34 C33 H33 120.8
N1 C34 N4 118.8(4)
N1 C34 C33 119.6(5)
N4 C34 C33 121.6(5)
C112 C111 C116 120
C112 C111 P1 119.21(19)
C116 C111 P1 120.47(19)
C113 C112 C111 120
C113 C112 H112 120
C111 C112 H112 120
C112 C113 C114 120
C112 C113 H113 120
C114 C113 H113 120
C115 C114 C113 120
C115 C114 H114 120
C113 C114 H114 120
C114 C115 C116 120
C114 C115 H115 120
C116 C115 H115 120
C115 C116 C111 120
C115 C116 H116 120
C111 C116 H116 120
C122 C121 C126 120
C122 C121 P1 118.86(18)
C126 C121 P1 120.44(18)
C121 C122 C123 120
C121 C122 H122 120
C123 C122 H122 120
C122 C123 C124 120
C122 C123 H123 120
C124 C123 H123 120
C125 C124 C123 120
C125 C124 H124 120
C123 C124 H124 120
C124 C125 C126 120
C124 C125 H125 120
C126 C125 H125 120
C125 C126 C121 120
C125 C126 H126 120
C121 C126 H126 120
C212 C211 C216 120
C212 C211 P2 119.9(2)
C216 C211 P2 120.1(2)
C211 C212 C213 120
C211 C212 H212 120
C213 C212 H212 120
C214 C213 C212 120
C214 C213 H213 120
C212 C213 H213 120
C213 C214 C215 120
C213 C214 H214 120
C215 C214 H214 120
C216 C215 C214 120
C216 C215 H215 120
C214 C215 H215 120
C215 C216 C211 120
C215 C216 H216 120
C211 C216 H216 120
C222 C221 C226 120
C222 C221 P2 120.1(2)
C226 C221 P2 119.9(2)
C221 C222 C223 120
C221 C222 H222 120
C223 C222 H222 120
C222 C223 C224 120
C222 C223 H223 120
C224 C223 H223 120
C225 C224 C223 120
C225 C224 H224 120
C223 C224 H224 120
C226 C225 C224 120
C226 C225 H225 120
C224 C225 H225 120
C225 C226 C221 120
C225 C226 H226 120
C221 C226 H226 120
F4 P F2 90.8(4)
F4 P F3 94.0(3)
F2 P F3 89.3(3)
F4 P F6 89.8(3)
F2 P F6 90.3(3)
F3 P F6 176.1(3)
F4 P F1 176.2(4)
F2 P F1 92.6(4)
F3 P F1 87.8(3)
F6 P F1 88.4(3)
F4 P F5 86.9(3)
F2 P F5 177.2(4)
F3 P F5 89.3(3)
F6 P F5 91.2(3)
F1 P F5 89.8(4)

loop_
_geom_bond_atom_site_label_1
_geom_bond_atom_site_label_2
_geom_bond_distance
Ru N21 2.121(4)
Ru N11 2.134(4)
Ru N1 2.184(4)
Ru P2 2.3038(13)
Ru P1 2.3360(13)
Ru S1 2.3939(12)
S1 C31 1.734(5)
P1 C111 1.842(3)
P1 C1 1.848(5)
P1 C121 1.848(2)
P2 C4 1.842(5)
P2 C221 1.845(3)
P2 C211 1.850(3)
N11 C12 1.346(6)
N11 C9 1.346(6)
N21 C22 1.347(6)
N21 C26 1.371(6)
N1 C34 1.341(6)
N1 C31 1.359(6)
N4 C34 1.349(6)
N4 H6A 0.86
N4 H6B 0.86
N2 C31 1.327(6)
N2 C32 1.358(7)
N3 C32 1.362(6)
N3 H5A 0.86
N3 H5B 0.86
C1 C2 1.536(7)
C1 H1A 0.97
C1 H1B 0.97
C2 C3 1.526(8)
C2 H2A 0.97
C2 H2B 0.97
C3 C4 1.512(7)
C3 H3A 0.97
C3 H3B 0.97
C4 H4A 0.97
C4 H4B 0.97
C9 C15 1.381(7)
C9 C26 1.479(7)
C12 C13 1.375(7)
C12 H12 0.93
C13 C14 1.363(7)
C13 H13 0.93
C14 C15 1.390(7)
C14 H14 0.93
C15 H15 0.93
C22 C23 1.369(7)
C22 H22 0.93
C23 C24 1.376(8)
C23 H23 0.93
C24 C25 1.367(7)
C24 H24 0.93
C25 C26 1.380(7)
C25 H25 0.93
C32 C33 1.386(7)
C33 C34 1.388(6)
C33 H33 0.93
C111 C112 1.39
C111 C116 1.39
C112 C113 1.39
C112 H112 0.93
C113 C114 1.39
C113 H113 0.93
C114 C115 1.39
C114 H114 0.93
C115 C116 1.39
C115 H115 0.93
C116 H116 0.93
C121 C122 1.39
C121 C126 1.39
C122 C123 1.39
C122 H122 0.93
C123 C124 1.39
C123 H123 0.93
C124 C125 1.39
C124 H124 0.93
C125 C126 1.39
C125 H125 0.93
C126 H126 0.93
C211 C212 1.39
C211 C216 1.39
C212 C213 1.39
C212 H212 0.93
C213 C214 1.39
C213 H213 0.93
C214 C215 1.39
C214 H214 0.93
C215 C216 1.39
C215 H215 0.93
C216 H216 0.93
C221 C222 1.39
C221 C226 1.39
C222 C223 1.39
C222 H222 0.93
C223 C224 1.39
C223 H223 0.93
C224 C225 1.39
C224 H224 0.93
C225 C226 1.39
C225 H225 0.93
C226 H226 0.93
P F4 1.529(6)
P F2 1.544(5)
P F3 1.554(5)
P F6 1.570(4)
P F1 1.577(6)
P F5 1.585(5)

loop_
_geom_torsion_atom_site_label_1
_geom_torsion_atom_site_label_2
_geom_torsion_atom_site_label_3
_geom_torsion_atom_site_label_4
_geom_torsion
N21 Ru S1 C31 -23.3(4)
N11 Ru S1 C31 -79.31(18)
N1 Ru S1 C31 2.17(19)
P2 Ru S1 C31 -171.50(16)
P1 Ru S1 C31 93.55(16)
N21 Ru P1 C111 82.49(15)
N11 Ru P1 C111 14.8(9)
N1 Ru P1 C111 -11.54(15)
P2 Ru P1 C111 -170.13(12)
S1 Ru P1 C111 -79.03(12)
N21 Ru P1 C1 -162.4(2)
N11 Ru P1 C1 129.9(8)
N1 Ru P1 C1 103.6(2)
P2 Ru P1 C1 -55.01(18)
S1 Ru P1 C1 36.09(18)
N21 Ru P1 C121 -37.97(18)
N11 Ru P1 C121 -105.7(8)
N1 Ru P1 C121 -132.01(18)
P2 Ru P1 C121 69.41(15)
S1 Ru P1 C121 160.51(15)
N21 Ru P2 C4 139.9(2)
N11 Ru P2 C4 -142.7(2)
N1 Ru P2 C4 -66.8(3)
P1 Ru P2 C4 37.93(19)
S1 Ru P2 C4 -51.11(19)
N21 Ru P2 C221 13.17(19)
N11 Ru P2 C221 90.54(18)
N1 Ru P2 C221 166.5(3)
P1 Ru P2 C221 -88.84(16)
S1 Ru P2 C221 -177.88(16)
N21 Ru P2 C211 -107.54(16)
N11 Ru P2 C211 -30.17(16)
N1 Ru P2 C211 45.7(3)
P1 Ru P2 C211 150.44(13)
S1 Ru P2 C211 61.40(13)
N21 Ru N11 C12 179.5(4)
N1 Ru N11 C12 -84.8(4)
P2 Ru N11 C12 73.5(4)
P1 Ru N11 C12 -111.4(8)
S1 Ru N11 C12 -17.8(4)
N21 Ru N11 C9 -3.8(3)
N1 Ru N11 C9 91.8(3)
P2 Ru N11 C9 -109.9(3)
P1 Ru N11 C9 65.2(10)
S1 Ru N11 C9 158.9(3)
N11 Ru N21 C22 172.5(4)
N1 Ru N21 C22 90.9(4)
P2 Ru N21 C22 -98.9(4)
P1 Ru N21 C22 -0.7(4)
S1 Ru N21 C22 114.3(4)
N11 Ru N21 C26 7.8(3)
N1 Ru N21 C26 -73.9(3)
P2 Ru N21 C26 96.4(3)
P1 Ru N21 C26 -165.4(3)
S1 Ru N21 C26 -50.4(5)
N21 Ru N1 C34 -8.0(5)
N11 Ru N1 C34 -84.6(5)
P2 Ru N1 C34 -162.4(4)
P1 Ru N1 C34 92.2(5)
S1 Ru N1 C34 -179.3(5)
N21 Ru N1 C31 168.6(3)
N11 Ru N1 C31 91.9(3)
P2 Ru N1 C31 14.2(5)
P1 Ru N1 C31 -91.3(3)
S1 Ru N1 C31 -2.8(2)
C111 P1 C1 C2 -150.2(4)
C121 P1 C1 C2 -46.5(4)
Ru P1 C1 C2 90.2(4)
P1 C1 C2 C3 -44.7(6)
C1 C2 C3 C4 -48.2(7)
C2 C3 C4 P2 111.8(5)
C221 P2 C4 C3 59.4(4)
C211 P2 C4 C3 162.9(4)
Ru P2 C4 C3 -78.1(4)
C12 N11 C9 C15 -1.3(6)
Ru N11 C9 C15 -178.2(4)
C12 N11 C9 C26 176.5(4)
Ru N11 C9 C26 -0.4(5)
C9 N11 C12 C13 1.6(7)
Ru N11 C12 C13 178.2(4)
N11 C12 C13 C14 0.3(8)
C12 C13 C14 C15 -2.4(8)
N11 C9 C15 C14 -0.9(7)
C26 C9 C15 C14 -178.5(4)
C13 C14 C15 C9 2.7(8)
C26 N21 C22 C23 0.1(7)
Ru N21 C22 C23 -164.4(4)
N21 C22 C23 C24 0.7(8)
C22 C23 C24 C25 -1.2(8)
C23 C24 C25 C26 1.1(8)
C22 N21 C26 C25 -0.3(7)
Ru N21 C26 C25 166.0(4)
C22 N21 C26 C9 -176.7(4)
Ru N21 C26 C9 -10.5(5)
C24 C25 C26 N21 -0.3(8)
C24 C25 C26 C9 175.9(5)
N11 C9 C26 N21 7.2(6)
C15 C9 C26 N21 -175.0(4)
N11 C9 C26 C25 -169.2(4)
C15 C9 C26 C25 8.6(7)
C32 N2 C31 N1 -1.3(7)
C32 N2 C31 S1 178.5(4)
C34 N1 C31 N2 1.2(7)
Ru N1 C31 N2 -176.4(4)
C34 N1 C31 S1 -178.6(3)
Ru N1 C31 S1 3.8(3)
Ru S1 C31 N2 176.7(4)
Ru S1 C31 N1 -3.4(3)
C31 N2 C32 N3 179.0(5)
C31 N2 C32 C33 -0.2(8)
N2 C32 C33 C34 1.5(8)
N3 C32 C33 C34 -177.6(5)
C31 N1 C34 N4 -179.4(4)
Ru N1 C34 N4 -3.2(8)
C31 N1 C34 C33 0.3(7)
Ru N1 C34 C33 176.4(4)
C32 C33 C34 N1 -1.5(7)
C32 C33 C34 N4 178.1(5)
C1 P1 C111 C112 -43.0(2)
C121 P1 C111 C112 -143.9(2)
Ru P1 C111 C112 82.44(19)
C1 P1 C111 C116 143.6(2)
C121 P1 C111 C116 42.6(2)
Ru P1 C111 C116 -91.02(19)
C116 C111 C112 C113 0
P1 C111 C112 C113 -173.5(3)
C111 C112 C113 C114 0
C112 C113 C114 C115 0
C113 C114 C115 C116 0
C114 C115 C116 C111 0
C112 C111 C116 C115 0
P1 C111 C116 C115 173.4(3)
C111 P1 C121 C122 43.4(2)
C1 P1 C121 C122 -60.0(3)
Ru P1 C121 C122 167.41(15)
C111 P1 C121 C126 -146.2(2)
C1 P1 C121 C126 110.4(2)
Ru P1 C121 C126 -22.2(3)
C126 C121 C122 C123 0
P1 C121 C122 C123 170.4(3)
C121 C122 C123 C124 0
C122 C123 C124 C125 0
C123 C124 C125 C126 0
C124 C125 C126 C121 0
C122 C121 C126 C125 0
P1 C121 C126 C125 -170.3(3)
C4 P2 C211 C212 37.3(3)
C221 P2 C211 C212 142.8(2)
Ru P2 C211 C212 -83.27(19)
C4 P2 C211 C216 -144.9(3)
C221 P2 C211 C216 -39.4(2)
Ru P2 C211 C216 94.6(2)
C216 C211 C212 C213 0
P2 C211 C212 C213 177.8(3)
C211 C212 C213 C214 0
C212 C213 C214 C215 0
C213 C214 C215 C216 0
C214 C215 C216 C211 0
C212 C211 C216 C215 0
P2 C211 C216 C215 -177.8(3)
C4 P2 C221 C222 -142.9(3)
C211 P2 C221 C222 113.7(2)
Ru P2 C221 C222 -11.8(3)
C4 P2 C221 C226 35.2(3)
C211 P2 C221 C226 -68.2(2)
Ru P2 C221 C226 166.31(17)
C226 C221 C222 C223 0
P2 C221 C222 C223 178.1(3)
C221 C222 C223 C224 0
C222 C223 C224 C225 0
C223 C224 C225 C226 0
C224 C225 C226 C221 0
C222 C221 C226 C225 0
P2 C221 C226 C225 -178.1(3)
